data_7718576
loop_
_publ_author_name
'Sereda, Vera A.'
'Dubasova, Ekaterina V.'
'Ananyev, Ivan V.'
'Kosareva, Ekaterina K.'
'Fershtat, Leonid L.'

_publ_section_title
;
 Exploring the energetic potential of 2,5-disubstituted tetrazoles: a case
 of 2,5-bis(oxadiazolyl)tetrazoles.
;
_journal_issue 22
_journal_name_full 'Dalton transactions (Cambridge, England : 2003)'
_journal_page_first 8870
_journal_page_last 8880
_journal_paper_doi 10.1039/d5dt00685f
_journal_volume 54
_journal_year 2025
_chemical_formula_moiety 'C10 H2 N18 O4'
_chemical_formula_sum 'C10 H2 N18 O4'
_chemical_formula_weight 438.30
_space_group_crystal_system triclinic
_space_group_IT_number 2
_space_group_name_Hall '-P 1'
_space_group_name_H-M_alt 'P -1'
_atom_sites_solution_hydrogens geom
_audit_creation_method SHELXL-2014/6
_audit_update_record
;
2025-03-19 deposited with the CCDC.	2025-04-29 downloaded from the CCDC.
;
_cell_angle_alpha 105.340(2)
_cell_angle_beta 96.598(2)
_cell_angle_gamma 99.266(2)
_cell_formula_units_Z 4
_cell_length_a 8.9657(4)
_cell_length_b 12.1892(5)
_cell_length_c 16.1224(7)
_cell_measurement_reflns_used 521
_cell_measurement_temperature 120(2)
_cell_measurement_theta_max 25
_cell_measurement_theta_min 3
_cell_volume 1653.87(13)
_computing_cell_refinement 'Bruker SAINT'
_computing_data_collection 'Bruker APEX II'
_computing_data_reduction 'Bruker SAINT'
_computing_molecular_graphics 'Bruker SHELXTL'
_computing_publication_material 'Bruker SHELXTL'
_computing_structure_refinement 'SHELXL-97 (Sheldrick, 1997)'
_computing_structure_solution 'SHELXS-97 (Sheldrick, 1997)'
_diffrn_ambient_temperature 120(2)
_diffrn_measured_fraction_theta_full 0.993
_diffrn_measured_fraction_theta_max 0.988
_diffrn_measurement_device_type 'Bruker APEX II CCD area detector''
_diffrn_measurement_method 'omega scans'
_diffrn_radiation_type MoK\a
_diffrn_radiation_wavelength 0.71073
_diffrn_reflns_av_R_equivalents 0.0310
_diffrn_reflns_av_unetI/netI 0.0552
_diffrn_reflns_Laue_measured_fraction_full 0.993
_diffrn_reflns_Laue_measured_fraction_max 0.988
_diffrn_reflns_limit_h_max 11
_diffrn_reflns_limit_h_min -11
_diffrn_reflns_limit_k_max 16
_diffrn_reflns_limit_k_min -16
_diffrn_reflns_limit_l_max 21
_diffrn_reflns_limit_l_min -21
_diffrn_reflns_number 19245
_diffrn_reflns_point_group_measured_fraction_full 0.993
_diffrn_reflns_point_group_measured_fraction_max 0.988
_diffrn_reflns_theta_full 25.242
_diffrn_reflns_theta_max 27.998
_diffrn_reflns_theta_min 1.768
_exptl_absorpt_coefficient_mu 0.145
_exptl_absorpt_correction_T_max 0.983
_exptl_absorpt_correction_T_min 0.952
_exptl_absorpt_correction_type multi-scan
_exptl_absorpt_process_details SADABS
_exptl_crystal_colour colorless
_exptl_crystal_density_diffrn 1.760
_exptl_crystal_description prism
_exptl_crystal_F_000 880
_exptl_crystal_size_max 0.230
_exptl_crystal_size_mid 0.180
_exptl_crystal_size_min 0.150
_refine_diff_density_max 0.744
_refine_diff_density_min -0.285
_refine_diff_density_rms 0.055
_refine_ls_extinction_method none
_refine_ls_goodness_of_fit_ref 1.025
_refine_ls_hydrogen_treatment constr
_refine_ls_matrix_type full
_refine_ls_number_parameters 594
_refine_ls_number_reflns 7891
_refine_ls_number_restraints 38
_refine_ls_restrained_S_all 1.029
_refine_ls_R_factor_all 0.0708
_refine_ls_R_factor_gt 0.0416
_refine_ls_shift/su_max 0.001
_refine_ls_shift/su_mean 0.000
_refine_ls_structure_factor_coef Fsqd
_refine_ls_weighting_details 'w=1/[\s^2^(Fo^2^)+(0.0512P)^2^] where P=(Fo^2^+2Fc^2^)/3'
_refine_ls_weighting_scheme calc
_refine_ls_wR_factor_gt 0.0937
_refine_ls_wR_factor_ref 0.1014
_reflns_Friedel_coverage 0.000
_reflns_number_gt 5402
_reflns_number_total 7891
_reflns_threshold_expression I>2\s(I)
_cod_data_source_file d5dt00685f2.cif
_cod_data_source_block a_CCDC1
_cod_depositor_comments 'Adding full bibliography for 7718575--7718576.cif.'
_cod_original_cell_volume 1653.87(12)
_cod_database_code 7718576
_shelx_space_group_comment
;
The symmetry employed for this shelxl refinement is uniquely defined
by the following loop, which should always be used as a source of
symmetry information in preference to the above space-group names.
They are only intended as comments.
;
_shelx_estimated_absorpt_t_min 0.967
_shelx_estimated_absorpt_t_max 0.979
_shelxl_version_number 2014/6

loop_
_space_group_symop_operation_xyz
'x, y, z'
'-x, -y, -z'

loop_
_atom_site_label
_atom_site_type_symbol
_atom_site_fract_x
_atom_site_fract_y
_atom_site_fract_z
_atom_site_U_iso_or_equiv
_atom_site_adp_type
_atom_site_occupancy
_atom_site_site_symmetry_order
_atom_site_calc_flag
_atom_site_refinement_flags_posn
_atom_site_refinement_flags_adp
_atom_site_refinement_flags_occupancy
_atom_site_disorder_assembly
_atom_site_disorder_group
O1A O 0.74196(15) 0.37281(10) 0.61300(8) 0.0329(3) Uani 1 1 d . . . . .
O1 O 0.62127(14) 0.69500(11) 1.04534(8) 0.0331(3) Uani 1 1 d . . . . .
O2A O 1.04305(15) 0.84710(12) 0.36724(8) 0.0375(3) Uani 1 1 d . . . . .
O2 O 0.73188(14) 1.32204(10) 0.94709(8) 0.0313(3) Uani 1 1 d . . . . .
N1A N 0.72524(15) 0.61901(12) 0.78152(9) 0.0214(3) Uani 1 1 d . . . . .
N1 N 0.67726(16) 0.57188(12) 0.83613(9) 0.0252(3) Uani 1 1 d . . . . .
N2A N 0.70707(17) 0.42221(12) 0.69308(9) 0.0279(3) Uani 1 1 d . . . . .
N2 N 0.63889(17) 0.60662(13) 0.97742(9) 0.0300(4) Uani 1 1 d . . . . .
N3A N 0.80612(17) 0.45596(12) 0.57647(9) 0.0273(3) Uani 1 1 d . . . . .
N3 N 0.62366(16) 0.79716(13) 1.02212(9) 0.0280(3) Uani 1 1 d . . . . .
N4A N 0.86754(14) 0.65807(11) 0.61792(8) 0.0189(3) Uani 1 1 d . . . . .
N4 N 0.64819(14) 0.85645(12) 0.89850(8) 0.0190(3) Uani 1 1 d . . . . .
N5A N 0.91487(15) 0.75916(12) 0.68076(9) 0.0222(3) Uani 1 1 d . . . . .
N5 N 0.62323(16) 0.83532(13) 0.81175(9) 0.0238(3) Uani 1 1 d . . . . .
N6A N 0.97476(15) 0.83321(12) 0.64202(9) 0.0230(3) Uani 1 1 d . . . . .
N6 N 0.62557(16) 0.93641(12) 0.79808(9) 0.0233(3) Uani 1 1 d . . . . .
N7A N 0.89507(15) 0.66260(12) 0.53938(8) 0.0210(3) Uani 1 1 d . . . . .
N7 N 0.66509(15) 0.96856(12) 0.94274(9) 0.0219(3) Uani 1 1 d . . . . .
N8A N 1.12279(16) 0.92364(13) 0.50888(10) 0.0279(3) Uani 1 1 d . . . . .
N8 N 0.62905(16) 1.18687(13) 0.82411(9) 0.0269(3) Uani 1 1 d . . . . .
N9A N 0.96458(18) 0.77271(13) 0.40741(10) 0.0341(4) Uani 1 1 d . . . . .
N9 N 0.73456(17) 1.21540(13) 0.96455(9) 0.0282(4) Uani 1 1 d . . . . .
C1A C 0.74659(18) 0.53363(14) 0.70682(10) 0.0204(4) Uani 1 1 d . . . . .
C1 C 0.65466(18) 0.65092(15) 0.91249(11) 0.0225(4) Uani 1 1 d . . . . .
C2A C 0.80774(18) 0.55357(14) 0.63400(10) 0.0198(4) Uani 1 1 d . . . . .
C2 C 0.64479(17) 0.77030(15) 0.94117(10) 0.0205(4) Uani 1 1 d . . . . .
C3A C 0.96207(18) 0.77246(14) 0.55672(11) 0.0202(4) Uani 1 1 d . . . . .
C3 C 0.65167(18) 1.01582(15) 0.87825(10) 0.0200(4) Uani 1 1 d . . . . .
C4A C 1.01647(18) 0.82290(14) 0.49042(11) 0.0218(4) Uani 1 1 d . . . . .
C4 C 0.67187(18) 1.13993(15) 0.89009(11) 0.0218(4) Uani 1 1 d . . . . .
C5A C 1.13351(19) 0.93379(16) 0.43201(12) 0.0276(4) Uani 1 1 d . . . . .
H5AA H 1.1993 0.9967 0.4221 0.033 Uiso 1 1 calc R U . . .
C5 C 0.6688(2) 1.29627(16) 0.86354(11) 0.0292(4) Uani 1 1 d . . . . .
H5A H 0.6543 1.3540 0.8354 0.035 Uiso 1 1 calc R U . . .
O1C O 0.48958(13) 1.19383(10) 0.60972(7) 0.0268(3) Uani 1 1 d . . . . .
O1B O -0.02122(13) 1.02997(10) 0.89761(7) 0.0266(3) Uani 1 1 d . . . . .
N1C N 0.25378(15) 1.08116(12) 0.73364(9) 0.0230(3) Uani 1 1 d . . . . .
N1B N 0.26426(14) 1.00008(11) 0.76629(8) 0.0192(3) Uani 1 1 d . . . . .
N2C N 0.38260(16) 1.19730(12) 0.66349(9) 0.0241(3) Uani 1 1 d . . . . .
N2B N 0.07191(16) 1.07149(12) 0.84706(9) 0.0239(3) Uani 1 1 d . . . . .
N3C N 0.52937(16) 1.08617(12) 0.58691(9) 0.0237(3) Uani 1 1 d . . . . .
N3B N 0.00126(16) 0.92238(12) 0.90387(9) 0.0235(3) Uani 1 1 d . . . . .
N4C N 0.46174(15) 0.91028(11) 0.61747(8) 0.0184(3) Uani 1 1 d . . . . .
N4B N 0.16120(14) 0.79723(11) 0.84905(8) 0.0175(3) Uani 1 1 d . . . . .
N5C N 0.58876(15) 0.87021(12) 0.59755(9) 0.0226(3) Uani 1 1 d . . . . .
N5B N 0.30779(15) 0.79147(12) 0.84549(8) 0.0206(3) Uani 1 1 d . . . . .
N6C N 0.56127(16) 0.76174(12) 0.59676(9) 0.0232(3) Uani 1 1 d . . . . .
N6B N 0.31659(15) 0.68436(12) 0.84208(8) 0.0210(3) Uani 1 1 d . . . . .
N7C N 0.35244(15) 0.83139(11) 0.62956(8) 0.0189(3) Uani 1 1 d . . . . .
N7B N 0.07226(15) 0.69811(11) 0.84874(8) 0.0209(3) Uani 1 1 d . . . . .
C1C C 0.35858(18) 1.09519(14) 0.67714(10) 0.0190(3) Uani 1 1 d . . . . .
C1B C 0.15269(17) 0.99237(14) 0.82192(10) 0.0183(3) Uani 1 1 d . . . . .
C2C C 0.44972(18) 1.02636(14) 0.62779(10) 0.0191(4) Uani 1 1 d . . . . .
C2B C 0.10827(18) 0.90084(14) 0.85794(10) 0.0185(3) Uani 1 1 d . . . . .
C3C C 0.41813(17) 0.74015(10) 0.61676(10) 0.0184(3) Uani 1 1 d D . . . .
C3B C 0.17337(18) 0.62980(14) 0.84443(10) 0.0191(4) Uani 1 1 d . . . . .
N8B N 0.22733(18) 0.43099(13) 0.81761(9) 0.0295(4) Uani 1 1 d . . . . .
C4B C 0.13189(19) 0.50752(15) 0.83947(11) 0.0231(4) Uani 1 1 d . U . . .
C5B C 0.1401(2) 0.33480(16) 0.81623(12) 0.0316(4) Uani 1 1 d . . . . .
H5BA H 0.1725 0.2626 0.8017 0.038 Uiso 1 1 calc R U . . .
O2B O 0.00256(15) 0.34367(11) 0.83648(9) 0.0408(3) Uani 1 1 d . U . . .
N9B N -0.00229(18) 0.46276(13) 0.85182(11) 0.0402(4) Uani 1 1 d . U . . .
C4C C 0.34245(15) 0.63074(9) 0.62785(12) 0.0177(4) Uani 0.900(3) 1 d D . P A 1
C5C C 0.30573(17) 0.46457(10) 0.63957(13) 0.0236(5) Uani 0.900(3) 1 d D . P A 1
H5CA H 0.3185 0.3896 0.6422 0.028 Uiso 0.900(3) 1 calc R U P A 1
O2C O 0.17521(14) 0.50262(10) 0.65057(8) 0.0238(4) Uani 0.900(3) 1 d D . P A 1
N8C N 0.41254(14) 0.53823(11) 0.62515(11) 0.0239(4) Uani 0.900(3) 1 d D . P A 1
N9C N 0.20065(15) 0.61519(10) 0.64186(11) 0.0207(4) Uani 0.900(3) 1 d D . P A 1
O2C' O 0.3626(13) 0.4460(5) 0.6121(8) 0.0238(4) Uani 0.100(3) 1 d D . P A 2
N9C' N 0.4563(11) 0.5435(8) 0.6018(10) 0.0207(4) Uani 0.100(3) 1 d D . P A 2
C5C' C 0.2367(13) 0.4814(9) 0.6375(12) 0.0236(5) Uani 0.100(3) 1 d D . P A 2
H5CB H 0.1573 0.4328 0.6530 0.028 Uiso 0.100(3) 1 calc R U P A 2
N8C' N 0.2330(13) 0.5874(8) 0.6392(11) 0.0239(4) Uani 0.100(3) 1 d D . P A 2
C4C' C 0.3640(13) 0.6173(3) 0.6072(9) 0.0177(4) Uani 0.100(3) 1 d D . P A 2

loop_
_atom_site_aniso_label
_atom_site_aniso_U_11
_atom_site_aniso_U_22
_atom_site_aniso_U_33
_atom_site_aniso_U_23
_atom_site_aniso_U_13
_atom_site_aniso_U_12
O1A 0.0458(8) 0.0208(7) 0.0295(7) 0.0047(6) 0.0141(6) -0.0021(6)
O1 0.0422(8) 0.0406(8) 0.0242(7) 0.0158(6) 0.0123(6) 0.0146(6)
O2A 0.0417(8) 0.0412(8) 0.0329(8) 0.0179(7) 0.0109(6) 0.0024(6)
O2 0.0418(8) 0.0232(7) 0.0261(7) 0.0059(5) 0.0026(6) 0.0030(6)
N1A 0.0183(7) 0.0269(8) 0.0204(8) 0.0087(6) 0.0046(6) 0.0042(6)
N1 0.0269(8) 0.0285(8) 0.0250(8) 0.0120(7) 0.0091(6) 0.0085(6)
N2A 0.0346(9) 0.0229(8) 0.0248(9) 0.0045(7) 0.0103(7) 0.0019(6)
N2 0.0352(9) 0.0361(9) 0.0251(9) 0.0127(7) 0.0118(7) 0.0136(7)
N3A 0.0318(9) 0.0213(8) 0.0281(9) 0.0079(7) 0.0090(6) -0.0012(6)
N3 0.0291(8) 0.0355(9) 0.0214(8) 0.0100(7) 0.0050(6) 0.0088(7)
N4A 0.0193(7) 0.0199(7) 0.0164(7) 0.0042(6) 0.0030(5) 0.0028(6)
N4 0.0170(7) 0.0233(8) 0.0157(7) 0.0042(6) 0.0025(5) 0.0035(6)
N5A 0.0232(8) 0.0199(8) 0.0211(8) 0.0043(6) 0.0022(6) 0.0009(6)
N5 0.0235(8) 0.0300(9) 0.0184(8) 0.0076(6) 0.0036(6) 0.0059(6)
N6A 0.0218(8) 0.0230(8) 0.0234(8) 0.0071(6) 0.0032(6) 0.0019(6)
N6 0.0242(8) 0.0251(8) 0.0196(8) 0.0055(6) 0.0018(6) 0.0051(6)
N7A 0.0222(8) 0.0250(8) 0.0169(8) 0.0079(6) 0.0057(6) 0.0030(6)
N7 0.0198(7) 0.0248(8) 0.0201(8) 0.0048(6) 0.0035(6) 0.0039(6)
N8A 0.0202(8) 0.0275(9) 0.0377(10) 0.0158(7) 0.0020(6) 0.0009(6)
N8 0.0299(8) 0.0284(9) 0.0227(8) 0.0099(7) 0.0028(6) 0.0034(6)
N9A 0.0436(10) 0.0332(9) 0.0252(9) 0.0126(7) 0.0075(7) -0.0015(7)
N9 0.0347(9) 0.0232(8) 0.0261(9) 0.0070(7) 0.0040(7) 0.0055(7)
C1A 0.0199(9) 0.0188(9) 0.0209(9) 0.0054(7) 0.0023(7) 0.0006(7)
C1 0.0211(9) 0.0268(10) 0.0225(9) 0.0108(8) 0.0054(7) 0.0056(7)
C2A 0.0184(9) 0.0204(9) 0.0201(9) 0.0061(7) 0.0038(7) 0.0018(7)
C2 0.0150(8) 0.0312(10) 0.0167(9) 0.0083(7) 0.0036(6) 0.0058(7)
C3A 0.0169(8) 0.0223(9) 0.0211(9) 0.0063(7) 0.0022(7) 0.0038(7)
C3 0.0159(8) 0.0262(9) 0.0171(9) 0.0048(7) 0.0030(6) 0.0044(7)
C4A 0.0182(9) 0.0242(9) 0.0260(10) 0.0112(8) 0.0046(7) 0.0051(7)
C4 0.0216(9) 0.0265(10) 0.0182(9) 0.0065(7) 0.0059(7) 0.0054(7)
C5A 0.0185(9) 0.0341(11) 0.0399(12) 0.0239(9) 0.0105(8) 0.0066(8)
C5 0.0330(10) 0.0292(11) 0.0261(10) 0.0110(8) 0.0046(8) 0.0035(8)
O1C 0.0344(7) 0.0188(6) 0.0296(7) 0.0102(5) 0.0114(5) 0.0025(5)
O1B 0.0265(7) 0.0242(7) 0.0338(7) 0.0095(6) 0.0149(5) 0.0097(5)
N1C 0.0256(8) 0.0198(8) 0.0276(8) 0.0102(6) 0.0102(6) 0.0061(6)
N1B 0.0183(7) 0.0173(7) 0.0213(8) 0.0052(6) 0.0051(6) 0.0016(5)
N2C 0.0255(8) 0.0213(8) 0.0272(8) 0.0099(6) 0.0074(6) 0.0024(6)
N2B 0.0237(8) 0.0223(8) 0.0272(8) 0.0071(6) 0.0099(6) 0.0047(6)
N3C 0.0278(8) 0.0176(8) 0.0262(8) 0.0070(6) 0.0072(6) 0.0026(6)
N3B 0.0235(8) 0.0241(8) 0.0239(8) 0.0063(6) 0.0071(6) 0.0058(6)
N4C 0.0181(7) 0.0191(7) 0.0194(7) 0.0071(6) 0.0056(5) 0.0034(6)
N4B 0.0159(7) 0.0176(7) 0.0190(7) 0.0068(6) 0.0025(5) 0.0011(5)
N5C 0.0214(8) 0.0266(8) 0.0228(8) 0.0088(6) 0.0069(6) 0.0085(6)
N5B 0.0187(7) 0.0235(8) 0.0204(8) 0.0070(6) 0.0034(6) 0.0055(6)
N6C 0.0260(8) 0.0228(8) 0.0220(8) 0.0064(6) 0.0046(6) 0.0083(6)
N6B 0.0229(8) 0.0197(8) 0.0206(8) 0.0058(6) 0.0024(6) 0.0056(6)
N7C 0.0210(7) 0.0172(7) 0.0186(7) 0.0069(6) 0.0039(5) 0.0003(6)
N7B 0.0215(7) 0.0187(8) 0.0213(8) 0.0069(6) 0.0013(6) 0.0002(6)
C1C 0.0192(8) 0.0172(8) 0.0197(9) 0.0060(7) 0.0016(7) 0.0008(6)
C1B 0.0174(8) 0.0162(8) 0.0196(9) 0.0025(7) 0.0030(6) 0.0035(6)
C2C 0.0198(9) 0.0185(9) 0.0174(9) 0.0051(7) 0.0009(6) 0.0005(7)
C2B 0.0181(8) 0.0184(9) 0.0178(9) 0.0041(7) 0.0024(7) 0.0022(6)
C3C 0.0210(9) 0.0190(9) 0.0146(8) 0.0031(7) 0.0019(6) 0.0063(7)
C3B 0.0214(9) 0.0199(9) 0.0139(8) 0.0039(7) 0.0003(6) 0.0015(7)
N8B 0.0410(9) 0.0240(8) 0.0275(9) 0.0101(7) 0.0072(7) 0.0120(7)
C4B 0.0273(10) 0.0214(9) 0.0202(9) 0.0063(7) 0.0013(7) 0.0049(7)
C5B 0.0438(12) 0.0226(10) 0.0296(11) 0.0088(8) 0.0033(8) 0.0099(8)
O2B 0.0346(8) 0.0220(7) 0.0645(10) 0.0127(7) 0.0090(7) 0.0007(6)
N9B 0.0357(10) 0.0200(8) 0.0663(12) 0.0159(8) 0.0093(8) 0.0028(7)
C4C 0.0287(11) 0.0154(9) 0.0076(10) -0.0005(7) 0.0017(7) 0.0078(7)
C5C 0.0261(12) 0.0165(10) 0.0271(11) 0.0034(8) 0.0033(10) 0.0072(9)
O2C 0.0271(8) 0.0175(7) 0.0265(8) 0.0070(6) 0.0041(6) 0.0030(5)
N8C 0.0268(10) 0.0208(9) 0.0258(10) 0.0075(7) 0.0039(7) 0.0088(7)
N9C 0.0266(9) 0.0156(9) 0.0206(8) 0.0066(7) 0.0038(7) 0.0046(7)
O2C' 0.0271(8) 0.0175(7) 0.0265(8) 0.0070(6) 0.0041(6) 0.0030(5)
N9C' 0.0266(9) 0.0156(9) 0.0206(8) 0.0066(7) 0.0038(7) 0.0046(7)
C5C' 0.0261(12) 0.0165(10) 0.0271(11) 0.0034(8) 0.0033(10) 0.0072(9)
N8C' 0.0268(10) 0.0208(9) 0.0258(10) 0.0075(7) 0.0039(7) 0.0088(7)
C4C' 0.0287(11) 0.0154(9) 0.0076(10) -0.0005(7) 0.0017(7) 0.0078(7)

loop_
_atom_type_symbol
_atom_type_description
_atom_type_scat_dispersion_real
_atom_type_scat_dispersion_imag
_atom_type_scat_source
C C 0.0033 0.0016 'International Tables Vol C Tables 4.2.6.8 and 6.1.1.4'
H H 0.0000 0.0000 'International Tables Vol C Tables 4.2.6.8 and 6.1.1.4'
N N 0.0061 0.0033 'International Tables Vol C Tables 4.2.6.8 and 6.1.1.4'
O O 0.0106 0.0060 'International Tables Vol C Tables 4.2.6.8 and 6.1.1.4'

loop_
_geom_angle_atom_site_label_1
_geom_angle_atom_site_label_2
_geom_angle_atom_site_label_3
_geom_angle
_geom_angle_site_symmetry_1
_geom_angle_site_symmetry_3
_geom_angle_publ_flag
N2A O1A N3A 111.53(12) . . ?
N2 O1 N3 111.47(12) . . ?
C5A O2A N9A 106.10(13) . . ?
C5 O2 N9 106.11(13) . . ?
N1 N1A C1A 110.34(14) . . ?
N1A N1 C1 113.79(14) . . ?
C1A N2A O1A 105.79(13) . . ?
C1 N2 O1 106.03(14) . . ?
C2A N3A O1A 103.93(13) . . ?
C2 N3 O1 104.62(13) . . ?
N7A N4A N5A 114.21(13) . . ?
N7A N4A C2A 122.10(13) . . ?
N5A N4A C2A 123.41(13) . . ?
N7 N4 N5 114.08(13) . . ?
N7 N4 C2 121.46(13) . . ?
N5 N4 C2 124.25(13) . . ?
N6A N5A N4A 105.50(13) . . ?
N6 N5 N4 105.61(13) . . ?
N5A N6A C3A 106.07(13) . . ?
N5 N6 C3 106.36(13) . . ?
C3A N7A N4A 100.96(13) . . ?
C3 N7 N4 100.94(13) . . ?
C5A N8A C4A 101.84(14) . . ?
C5 N8 C4 101.37(15) . . ?
C4A N9A O2A 103.03(14) . . ?
C4 N9 O2 102.87(13) . . ?
N2A C1A C2A 108.17(14) . . ?
N2A C1A N1A 124.89(15) . . ?
C2A C1A N1A 126.89(15) . . ?
N2 C1 N1 114.20(15) . . ?
N2 C1 C2 108.17(15) . . ?
N1 C1 C2 137.63(15) . . ?
N3A C2A N4A 119.29(14) . . ?
N3A C2A C1A 110.58(15) . . ?
N4A C2A C1A 130.13(15) . . ?
N3 C2 N4 117.90(15) . . ?
N3 C2 C1 109.71(15) . . ?
N4 C2 C1 132.34(15) . . ?
N7A C3A N6A 113.25(14) . . ?
N7A C3A C4A 122.88(15) . . ?
N6A C3A C4A 123.87(15) . . ?
N7 C3 N6 113.01(15) . . ?
N7 C3 C4 124.16(15) . . ?
N6 C3 C4 122.72(15) . . ?
N9A C4A N8A 115.19(15) . . ?
N9A C4A C3A 121.01(15) . . ?
N8A C4A C3A 123.80(15) . . ?
N9 C4 N8 115.09(15) . . ?
N9 C4 C3 121.71(15) . . ?
N8 C4 C3 123.19(15) . . ?
N8A C5A O2A 113.85(15) . . ?
N8A C5A H5AA 123.1 . . ?
O2A C5A H5AA 123.1 . . ?
N8 C5 O2 114.55(16) . . ?
N8 C5 H5A 122.7 . . ?
O2 C5 H5A 122.7 . . ?
N2C O1C N3C 111.57(11) . . ?
N2B O1B N3B 111.91(11) . . ?
N1B N1C C1C 114.36(13) . . ?
N1C N1B C1B 110.10(13) . . ?
C1C N2C O1C 105.70(13) . . ?
C1B N2B O1B 105.35(13) . . ?
C2C N3C O1C 104.64(13) . . ?
C2B N3B O1B 103.86(13) . . ?
N7C N4C N5C 113.99(13) . . ?
N7C N4C C2C 123.39(13) . . ?
N5C N4C C2C 122.58(13) . . ?
N7B N4B N5B 114.52(12) . . ?
N7B N4B C2B 123.07(13) . . ?
N5B N4B C2B 122.28(13) . . ?
N6C N5C N4C 105.56(12) . . ?
N6B N5B N4B 105.41(12) . . ?
N5C N6C C3C 106.25(12) . . ?
N5B N6B C3B 106.31(13) . . ?
C3C N7C N4C 101.06(12) . . ?
C3B N7B N4B 100.58(13) . . ?
N2C C1C N1C 115.05(14) . . ?
N2C C1C C2C 107.97(14) . . ?
N1C C1C C2C 136.98(15) . . ?
N2B C1B C2B 108.41(14) . . ?
N2B C1B N1B 124.11(15) . . ?
C2B C1B N1B 127.48(14) . . ?
N3C C2C N4C 119.30(14) . . ?
N3C C2C C1C 110.09(14) . . ?
N4C C2C C1C 130.61(14) . . ?
N3B C2B N4B 120.05(14) . . ?
N3B C2B C1B 110.47(14) . . ?
N4B C2B C1B 129.47(14) . . ?
N7C C3C N6C 113.14(11) . . ?
N7C C3C C4C' 134.0(5) . . ?
N6C C3C C4C' 112.2(5) . . ?
N7C C3C C4C 121.34(13) . . ?
N6C C3C C4C 125.45(13) . . ?
N7B C3B N6B 113.18(14) . . ?
N7B C3B C4B 122.64(15) . . ?
N6B C3B C4B 124.14(15) . . ?
C5B N8B C4B 100.79(15) . . ?
N9B C4B N8B 115.50(16) . . ?
N9B C4B C3B 121.51(15) . . ?
N8B C4B C3B 122.91(15) . . ?
N8B C5B O2B 115.55(16) . . ?
N8B C5B H5BA 122.2 . . ?
O2B C5B H5BA 122.2 . . ?
C5B O2B N9B 104.97(13) . . ?
C4B N9B O2B 103.17(14) . . ?
N9C C4C N8C 115.21(7) . . ?
N9C C4C C3C 121.33(11) . . ?
N8C C4C C3C 123.45(11) . . ?
N8C C5C O2C 114.35(6) . . ?
N8C C5C H5CA 122.8 . . ?
O2C C5C H5CA 122.8 . . ?
C5C O2C N9C 105.94(6) . . ?
C5C N8C C4C 101.59(6) . . ?
C4C N9C O2C 102.90(6) . . ?
C5C' O2C' N9C' 105.99(8) . . ?
C4C' N9C' O2C' 102.10(17) . . ?
N8C' C5C' O2C' 113.99(9) . . ?
N8C' C5C' H5CB 123.0 . . ?
O2C' C5C' H5CB 123.0 . . ?
C5C' N8C' C4C' 101.22(9) . . ?
N9C' C4C' N8C' 114.92(12) . . ?
N9C' C4C' C3C 122.5(8) . . ?
N8C' C4C' C3C 117.4(8) . . ?

loop_
_geom_bond_atom_site_label_1
_geom_bond_atom_site_label_2
_geom_bond_distance
_geom_bond_site_symmetry_2
_geom_bond_publ_flag
O1A N2A 1.3673(17) . ?
O1A N3A 1.3824(17) . ?
O1 N2 1.3619(18) . ?
O1 N3 1.3896(18) . ?
O2A C5A 1.346(2) . ?
O2A N9A 1.3953(18) . ?
O2 C5 1.333(2) . ?
O2 N9 1.4042(18) . ?
N1A N1 1.2512(18) . ?
N1A C1A 1.423(2) . ?
N1 C1 1.406(2) . ?
N2A C1A 1.299(2) . ?
N2 C1 1.310(2) . ?
N3A C2A 1.298(2) . ?
N3 C2 1.303(2) . ?
N4A N7A 1.3311(17) . ?
N4A N5A 1.3405(18) . ?
N4A C2A 1.401(2) . ?
N4 N7 1.3387(18) . ?
N4 N5 1.3384(18) . ?
N4 C2 1.398(2) . ?
N5A N6A 1.3085(18) . ?
N5 N6 1.3053(19) . ?
N6A C3A 1.360(2) . ?
N6 C3 1.363(2) . ?
N7A C3A 1.318(2) . ?
N7 C3 1.318(2) . ?
N8A C5A 1.290(2) . ?
N8A C4A 1.367(2) . ?
N8 C5 1.287(2) . ?
N8 C4 1.380(2) . ?
N9A C4A 1.309(2) . ?
N9 C4 1.303(2) . ?
C1A C2A 1.412(2) . ?
C1 C2 1.426(2) . ?
C3A C4A 1.459(2) . ?
C3 C4 1.452(2) . ?
C5A H5AA 0.9500 . ?
C5 H5A 0.9500 . ?
O1C N2C 1.3631(17) . ?
O1C N3C 1.3820(17) . ?
O1B N2B 1.3624(17) . ?
O1B N3B 1.3860(17) . ?
N1C N1B 1.2476(18) . ?
N1C C1C 1.403(2) . ?
N1B C1B 1.4264(19) . ?
N2C C1C 1.309(2) . ?
N2B C1B 1.305(2) . ?
N3C C2C 1.292(2) . ?
N3B C2B 1.296(2) . ?
N4C N7C 1.3275(17) . ?
N4C N5C 1.3487(18) . ?
N4C C2C 1.404(2) . ?
N4B N7B 1.3346(17) . ?
N4B N5B 1.3344(17) . ?
N4B C2B 1.398(2) . ?
N5C N6C 1.3017(18) . ?
N5B N6B 1.3077(18) . ?
N6C C3C 1.3607(19) . ?
N6B C3B 1.357(2) . ?
N7C C3C 1.3205(19) . ?
N7B C3B 1.322(2) . ?
C1C C2C 1.422(2) . ?
C1B C2B 1.412(2) . ?
C3C C4C' 1.4589(10) . ?
C3C C4C 1.4607(9) . ?
C3B C4B 1.455(2) . ?
N8B C5B 1.294(2) . ?
N8B C4B 1.371(2) . ?
C4B N9B 1.298(2) . ?
C5B O2B 1.325(2) . ?
C5B H5BA 0.9500 . ?
O2B N9B 1.4154(19) . ?
C4C N9C 1.3093(9) . ?
C4C N8C 1.3700(8) . ?
C5C N8C 1.2892(9) . ?
C5C O2C 1.3397(8) . ?
C5C H5CA 0.9500 . ?
O2C N9C 1.4010(9) . ?
O2C' C5C' 1.3413(9) . ?
O2C' N9C' 1.4003(10) . ?
N9C' C4C' 1.3102(10) . ?
C5C' N8C' 1.2918(10) . ?
C5C' H5CB 0.9500 . ?
N8C' C4C' 1.3707(10) . ?

loop_
_geom_torsion_atom_site_label_1
_geom_torsion_atom_site_label_2
_geom_torsion_atom_site_label_3
_geom_torsion_atom_site_label_4
_geom_torsion
_geom_torsion_site_symmetry_1
_geom_torsion_site_symmetry_2
_geom_torsion_site_symmetry_3
_geom_torsion_site_symmetry_4
_geom_torsion_publ_flag
C1A N1A N1 C1 179.40(13) . . . . ?
N3A O1A N2A C1A 0.54(18) . . . . ?
N3 O1 N2 C1 0.94(17) . . . . ?
N2A O1A N3A C2A -0.60(17) . . . . ?
N2 O1 N3 C2 -0.87(17) . . . . ?
N7A N4A N5A N6A 0.48(17) . . . . ?
C2A N4A N5A N6A 174.56(14) . . . . ?
N7 N4 N5 N6 0.80(16) . . . . ?
C2 N4 N5 N6 175.63(13) . . . . ?
N4A N5A N6A C3A -0.59(16) . . . . ?
N4 N5 N6 C3 -0.22(16) . . . . ?
N5A N4A N7A C3A -0.13(16) . . . . ?
C2A N4A N7A C3A -174.30(14) . . . . ?
N5 N4 N7 C3 -1.00(16) . . . . ?
C2 N4 N7 C3 -175.99(13) . . . . ?
C5A O2A N9A C4A 0.03(18) . . . . ?
C5 O2 N9 C4 -0.58(16) . . . . ?
O1A N2A C1A C2A -0.26(18) . . . . ?
O1A N2A C1A N1A 177.58(14) . . . . ?
N1 N1A C1A N2A 6.6(2) . . . . ?
N1 N1A C1A C2A -175.94(15) . . . . ?
O1 N2 C1 N1 178.88(13) . . . . ?
O1 N2 C1 C2 -0.62(18) . . . . ?
N1A N1 C1 N2 -165.14(14) . . . . ?
N1A N1 C1 C2 14.2(3) . . . . ?
O1A N3A C2A N4A 179.60(13) . . . . ?
O1A N3A C2A C1A 0.43(18) . . . . ?
N7A N4A C2A N3A 13.5(2) . . . . ?
N5A N4A C2A N3A -160.14(15) . . . . ?
N7A N4A C2A C1A -167.52(15) . . . . ?
N5A N4A C2A C1A 18.9(3) . . . . ?
N2A C1A C2A N3A -0.1(2) . . . . ?
N1A C1A C2A N3A -177.90(15) . . . . ?
N2A C1A C2A N4A -179.18(16) . . . . ?
N1A C1A C2A N4A 3.0(3) . . . . ?
O1 N3 C2 N4 178.29(13) . . . . ?
O1 N3 C2 C1 0.46(17) . . . . ?
N7 N4 C2 N3 15.2(2) . . . . ?
N5 N4 C2 N3 -159.23(14) . . . . ?
N7 N4 C2 C1 -167.53(16) . . . . ?
N5 N4 C2 C1 18.0(3) . . . . ?
N2 C1 C2 N3 0.10(19) . . . . ?
N1 C1 C2 N3 -179.23(19) . . . . ?
N2 C1 C2 N4 -177.31(16) . . . . ?
N1 C1 C2 N4 3.4(3) . . . . ?
N4A N7A C3A N6A -0.27(17) . . . . ?
N4A N7A C3A C4A 179.83(14) . . . . ?
N5A N6A C3A N7A 0.57(18) . . . . ?
N5A N6A C3A C4A -179.53(14) . . . . ?
N4 N7 C3 N6 0.84(16) . . . . ?
N4 N7 C3 C4 -175.47(14) . . . . ?
N5 N6 C3 N7 -0.42(18) . . . . ?
N5 N6 C3 C4 175.95(14) . . . . ?
O2A N9A C4A N8A -0.3(2) . . . . ?
O2A N9A C4A C3A 179.71(14) . . . . ?
C5A N8A C4A N9A 0.4(2) . . . . ?
C5A N8A C4A C3A -179.59(15) . . . . ?
N7A C3A C4A N9A 19.7(2) . . . . ?
N6A C3A C4A N9A -160.22(16) . . . . ?
N7A C3A C4A N8A -160.36(16) . . . . ?
N6A C3A C4A N8A 19.7(2) . . . . ?
O2 N9 C4 N8 0.68(18) . . . . ?
O2 N9 C4 C3 179.76(14) . . . . ?
C5 N8 C4 N9 -0.5(2) . . . . ?
C5 N8 C4 C3 -179.56(15) . . . . ?
N7 C3 C4 N9 13.9(3) . . . . ?
N6 C3 C4 N9 -162.04(15) . . . . ?
N7 C3 C4 N8 -167.07(15) . . . . ?
N6 C3 C4 N8 17.0(2) . . . . ?
C4A N8A C5A O2A -0.36(19) . . . . ?
N9A O2A C5A N8A 0.22(19) . . . . ?
C4 N8 C5 O2 0.06(19) . . . . ?
N9 O2 C5 N8 0.33(19) . . . . ?
C1C N1C N1B C1B -179.55(13) . . . . ?
N3C O1C N2C C1C 2.11(17) . . . . ?
N3B O1B N2B C1B -0.30(17) . . . . ?
N2C O1C N3C C2C -1.23(17) . . . . ?
N2B O1B N3B C2B 0.60(16) . . . . ?
N7C N4C N5C N6C -0.08(17) . . . . ?
C2C N4C N5C N6C 177.50(13) . . . . ?
N7B N4B N5B N6B 0.43(17) . . . . ?
C2B N4B N5B N6B 176.59(13) . . . . ?
N4C N5C N6C C3C -0.29(16) . . . . ?
N4B N5B N6B C3B -0.45(15) . . . . ?
N5C N4C N7C C3C 0.42(16) . . . . ?
C2C N4C N7C C3C -177.14(14) . . . . ?
N5B N4B N7B C3B -0.21(16) . . . . ?
C2B N4B N7B C3B -176.32(14) . . . . ?
O1C N2C C1C N1C 178.30(13) . . . . ?
O1C N2C C1C C2C -2.05(17) . . . . ?
N1B N1C C1C N2C -160.02(14) . . . . ?
N1B N1C C1C C2C 20.5(3) . . . . ?
O1B N2B C1B C2B -0.11(17) . . . . ?
O1B N2B C1B N1B 179.04(14) . . . . ?
N1C N1B C1B N2B -11.6(2) . . . . ?
N1C N1B C1B C2B 167.38(15) . . . . ?
O1C N3C C2C N4C 179.02(13) . . . . ?
O1C N3C C2C C1C -0.08(18) . . . . ?
N7C N4C C2C N3C -155.50(15) . . . . ?
N5C N4C C2C N3C 27.1(2) . . . . ?
N7C N4C C2C C1C 23.4(3) . . . . ?
N5C N4C C2C C1C -153.96(16) . . . . ?
N2C C1C C2C N3C 1.40(19) . . . . ?
N1C C1C C2C N3C -179.06(18) . . . . ?
N2C C1C C2C N4C -177.58(16) . . . . ?
N1C C1C C2C N4C 2.0(3) . . . . ?
O1B N3B C2B N4B -179.74(13) . . . . ?
O1B N3B C2B C1B -0.65(17) . . . . ?
N7B N4B C2B N3B 31.6(2) . . . . ?
N5B N4B C2B N3B -144.20(15) . . . . ?
N7B N4B C2B C1B -147.27(16) . . . . ?
N5B N4B C2B C1B 36.9(2) . . . . ?
N2B C1B C2B N3B 0.51(19) . . . . ?
N1B C1B C2B N3B -178.61(15) . . . . ?
N2B C1B C2B N4B 179.49(15) . . . . ?
N1B C1B C2B N4B 0.4(3) . . . . ?
N4C N7C C3C N6C -0.61(17) . . . . ?
N4C N7C C3C C4C' -170.2(8) . . . . ?
N4C N7C C3C C4C 176.72(14) . . . . ?
N5C N6C C3C N7C 0.60(18) . . . . ?
N5C N6C C3C C4C' 172.6(6) . . . . ?
N5C N6C C3C C4C -176.60(15) . . . . ?
N4B N7B C3B N6B -0.10(17) . . . . ?
N4B N7B C3B C4B -177.95(14) . . . . ?
N5B N6B C3B N7B 0.36(18) . . . . ?
N5B N6B C3B C4B 178.18(14) . . . . ?
C5B N8B C4B N9B 0.9(2) . . . . ?
C5B N8B C4B C3B -176.08(16) . . . . ?
N7B C3B C4B N9B -10.2(3) . . . . ?
N6B C3B C4B N9B 172.14(16) . . . . ?
N7B C3B C4B N8B 166.54(15) . . . . ?
N6B C3B C4B N8B -11.1(2) . . . . ?
C4B N8B C5B O2B -1.3(2) . . . . ?
N8B C5B O2B N9B 1.2(2) . . . . ?
N8B C4B N9B O2B -0.2(2) . . . . ?
C3B C4B N9B O2B 176.82(14) . . . . ?
C5B O2B N9B C4B -0.57(19) . . . . ?
N7C C3C C4C N9C 7.3(3) . . . . ?
N6C C3C C4C N9C -175.76(16) . . . . ?
N7C C3C C4C N8C -172.27(16) . . . . ?
N6C C3C C4C N8C 4.7(3) . . . . ?
N8C C5C O2C N9C 0.2(2) . . . . ?
O2C C5C N8C C4C 0.3(2) . . . . ?
N9C C4C N8C C5C -0.8(2) . . . . ?
C3C C4C N8C C5C 178.73(17) . . . . ?
N8C C4C N9C O2C 0.9(2) . . . . ?
C3C C4C N9C O2C -178.61(15) . . . . ?
C5C O2C N9C C4C -0.68(18) . . . . ?
C5C' O2C' N9C' C4C' -10.7(14) . . . . ?
N9C' O2C' C5C' N8C' 4.5(17) . . . . ?
O2C' C5C' N8C' C4C' 3.6(15) . . . . ?
O2C' N9C' C4C' N8C' 14.1(12) . . . . ?
O2C' N9C' C4C' C3C 168.0(12) . . . . ?
C5C' N8C' C4C' N9C' -11.5(12) . . . . ?
C5C' N8C' C4C' C3C -166.9(13) . . . . ?
N7C C3C C4C' N9C' -174.3(8) . . . . ?
N6C C3C C4C' N9C' 16.0(13) . . . . ?
N7C C3C C4C' N8C' -20.9(14) . . . . ?
N6C C3C C4C' N8C' 169.4(8) . . . . ?
